data_4021088
loop_
_publ_author_name
'Gary A. Molander'
'Jason P. Burke'
'Patrick J. Carroll'

_publ_section_title
;
 Synthesis and Application of Chiral Cyclopropane-Based Ligands
 in Palladium-Catalyzed Allylic Alkylation
;
_journal_name_full 'Journal of Organic Chemistry'
_journal_page_first 8062
_journal_page_last 8069
_journal_paper_doi 10.1021/jo048782s
_journal_volume 69
_journal_year 2004
_chemical_formula_sum 'C34 H36 F6 P Pd S Sb'
_chemical_formula_weight 849.81
_space_group_IT_number 14
_symmetry_cell_setting monoclinic
_symmetry_space_group_name_Hall '-P 2yn'
_symmetry_space_group_name_H-M 'P 1 21/n 1'
_cell_angle_alpha 90.00
_cell_angle_beta 95.01
_cell_angle_gamma 90.00
_cell_formula_units_Z 4
_cell_length_a 11.2383(4)
_cell_length_b 26.2045(9)
_cell_length_c 11.5745(4)
_cell_measurement_temperature 143(1)
_cell_volume 3395.6(2)
_diffrn_ambient_temperature 143(1)
_exptl_crystal_density_diffrn 1.662
_cod_original_sg_symbol_H-M 'P 21/n'
_cod_database_code 4021088

loop_
_symmetry_equiv_pos_as_xyz
'x, y, z'
'-x+1/2, y+1/2, -z+1/2'
'-x, -y, -z'
'x-1/2, -y-1/2, z-1/2'

loop_
_atom_site_label
_atom_site_type_symbol
_atom_site_fract_x
_atom_site_fract_y
_atom_site_fract_z
_atom_site_U_iso_or_equiv
_atom_site_adp_type
_atom_site_occupancy
_atom_site_symmetry_multiplicity
_atom_site_calc_flag
_atom_site_refinement_flags
_atom_site_disorder_assembly
_atom_site_disorder_group
Pd1 Pd 0.354757(18) 0.165703(8) 0.577373(18) 0.01869(6) Uani 1 1 d . . .
S1 S 0.53939(6) 0.17072(3) 0.69111(6) 0.02271(15) Uani 1 1 d . . .
P1 P 0.31495(6) 0.08167(3) 0.61526(7) 0.02074(15) Uani 1 1 d . . .
C1 C 0.4498(3) 0.04536(11) 0.6464(3) 0.0256(6) Uani 1 1 d . . .
H1 H 0.4375 0.0084 0.6517 0.034 Uiso 1 1 calc R . .
C2 C 0.5627(3) 0.06062(12) 0.5932(3) 0.0273(6) Uani 1 1 d . . .
H2A H 0.6120 0.0336 0.5655 0.036 Uiso 1 1 calc R . .
H2B H 0.5611 0.0918 0.5480 0.036 Uiso 1 1 calc R . .
C3 C 0.5566(3) 0.06532(12) 0.7215(3) 0.0263(6) Uani 1 1 d . . .
H3 H 0.6005 0.0379 0.7641 0.035 Uiso 1 1 calc R . .
C4 C 0.5654(3) 0.11548(12) 0.7871(3) 0.0266(6) Uani 1 1 d . . .
H4 H 0.5072 0.1157 0.8454 0.035 Uiso 1 1 calc R . .
C5 C 0.6922(3) 0.12026(14) 0.8479(3) 0.0394(8) Uani 1 1 d . . .
H5A H 0.7050 0.0938 0.9051 0.059 Uiso 1 1 calc R . .
H5B H 0.7011 0.1530 0.8849 0.059 Uiso 1 1 calc R . .
H5C H 0.7496 0.1169 0.7916 0.059 Uiso 1 1 calc R . .
C6 C 0.5081(3) 0.22002(12) 0.7958(3) 0.0310(7) Uani 1 1 d . . .
H6A H 0.5649 0.2165 0.8634 0.041 Uiso 1 1 calc R . .
H6B H 0.5212 0.2531 0.7616 0.041 Uiso 1 1 calc R . .
C7 C 0.3842(3) 0.21895(15) 0.8348(3) 0.0430(9) Uani 1 1 d . . .
H7A H 0.3271 0.2249 0.7695 0.065 Uiso 1 1 calc R . .
H7B H 0.3767 0.2451 0.8918 0.065 Uiso 1 1 calc R . .
H7C H 0.3695 0.1862 0.8681 0.065 Uiso 1 1 calc R . .
C8 C 0.2466(2) 0.04914(10) 0.4874(3) 0.0223(6) Uani 1 1 d . . .
C9 C 0.1617(3) 0.01073(12) 0.4912(3) 0.0323(7) Uani 1 1 d . . .
H9 H 0.1351 0.0010 0.5618 0.043 Uiso 1 1 calc R . .
C10 C 0.1167(3) -0.01319(13) 0.3895(3) 0.0397(9) Uani 1 1 d . . .
H10 H 0.0597 -0.0388 0.3922 0.053 Uiso 1 1 calc R . .
C11 C 0.1559(3) 0.00088(13) 0.2848(3) 0.0386(8) Uani 1 1 d . . .
H11 H 0.1247 -0.0151 0.2171 0.051 Uiso 1 1 calc R . .
C12 C 0.2411(3) 0.03840(12) 0.2796(3) 0.0335(7) Uani 1 1 d . . .
H12 H 0.2680 0.0475 0.2088 0.045 Uiso 1 1 calc R . .
C13 C 0.2863(3) 0.06250(11) 0.3805(3) 0.0278(6) Uani 1 1 d . . .
H13 H 0.3438 0.0879 0.3769 0.037 Uiso 1 1 calc R . .
C14 C 0.2256(3) 0.06712(11) 0.7346(3) 0.0253(6) Uani 1 1 d . . .
C15 C 0.2419(4) 0.02355(15) 0.8007(4) 0.0546(12) Uani 1 1 d . . .
H15 H 0.2983 -0.0005 0.7827 0.073 Uiso 1 1 calc R . .
C16 C 0.1744(4) 0.01520(16) 0.8941(4) 0.0603(13) Uani 1 1 d . . .
H16 H 0.1856 -0.0143 0.9382 0.080 Uiso 1 1 calc R . .
C17 C 0.0910(4) 0.05077(14) 0.9212(3) 0.0423(9) Uani 1 1 d . . .
H17 H 0.0473 0.0457 0.9848 0.056 Uiso 1 1 calc R . .
C18 C 0.0724(3) 0.09350(14) 0.8547(3) 0.0363(8) Uani 1 1 d . . .
H18 H 0.0147 0.1171 0.8719 0.048 Uiso 1 1 calc R . .
C19 C 0.1395(3) 0.10174(12) 0.7613(3) 0.0313(7) Uani 1 1 d . . .
H19 H 0.1264 0.1309 0.7162 0.042 Uiso 1 1 calc R . .
C20 C 0.3842(3) 0.23696(10) 0.4737(3) 0.0236(6) Uani 1 1 d . . .
H20 H 0.4145 0.2128 0.4252 0.031 Uiso 1 1 calc R . .
C21 C 0.2647(3) 0.23197(11) 0.4956(3) 0.0245(6) Uani 1 1 d . . .
H21 H 0.2274 0.2582 0.5328 0.033 Uiso 1 1 calc R . .
C22 C 0.1994(2) 0.18716(11) 0.4618(3) 0.0241(6) Uani 1 1 d . . .
H22 H 0.2352 0.1629 0.4175 0.032 Uiso 1 1 calc R . .
C23 C 0.0769(3) 0.17748(11) 0.4938(3) 0.0260(6) Uani 1 1 d . . .
C24 C 0.0263(3) 0.20399(13) 0.5814(3) 0.0341(7) Uani 1 1 d . . .
H24 H 0.0710 0.2284 0.6243 0.045 Uiso 1 1 calc R . .
C25 C -0.0903(3) 0.19431(15) 0.6054(4) 0.0440(9) Uani 1 1 d . . .
H25 H -0.1229 0.2121 0.6645 0.059 Uiso 1 1 calc R . .
C26 C -0.1579(3) 0.15869(16) 0.5425(4) 0.0494(10) Uani 1 1 d . . .
H26 H -0.2363 0.1526 0.5588 0.066 Uiso 1 1 calc R . .
C27 C -0.1095(3) 0.13182(15) 0.4547(4) 0.0462(10) Uani 1 1 d . . .
H27 H -0.1552 0.1078 0.4114 0.061 Uiso 1 1 calc R . .
C28 C 0.0081(3) 0.14103(13) 0.4318(3) 0.0350(7) Uani 1 1 d . . .
H28 H 0.0412 0.1225 0.3740 0.047 Uiso 1 1 calc R . .
C29 C 0.4662(3) 0.27696(11) 0.5204(3) 0.0239(6) Uani 1 1 d . . .
C30 C 0.5885(3) 0.27072(12) 0.5100(3) 0.0301(7) Uani 1 1 d . . .
H30 H 0.6151 0.2434 0.4680 0.040 Uiso 1 1 calc R . .
C31 C 0.6700(3) 0.30519(13) 0.5623(3) 0.0379(8) Uani 1 1 d . . .
H31 H 0.7514 0.3003 0.5571 0.050 Uiso 1 1 calc R . .
C32 C 0.6311(3) 0.34654(13) 0.6216(3) 0.0398(8) Uani 1 1 d . . .
H32 H 0.6861 0.3692 0.6577 0.053 Uiso 1 1 calc R . .
C33 C 0.5102(3) 0.35444(12) 0.6277(3) 0.0358(8) Uani 1 1 d . . .
H33 H 0.4841 0.3832 0.6651 0.048 Uiso 1 1 calc R . .
C34 C 0.4276(3) 0.31988(11) 0.5785(3) 0.0293(7) Uani 1 1 d . . .
H34 H 0.3465 0.3252 0.5840 0.039 Uiso 1 1 calc R . .
Sb1 Sb 0.56871(2) 0.131855(9) 0.19924(2) 0.03490(7) Uani 1 1 d . . .
F1 F 0.7116(2) 0.10357(10) 0.1608(3) 0.0816(9) Uani 1 1 d . . .
F2 F 0.5925(3) 0.10153(19) 0.3426(3) 0.1324(17) Uani 1 1 d . . .
F3 F 0.4264(2) 0.16043(12) 0.2402(3) 0.0736(8) Uani 1 1 d . . .
F4 F 0.5467(4) 0.16341(13) 0.0551(2) 0.0964(11) Uani 1 1 d . . .
F5 F 0.6514(3) 0.19005(12) 0.2508(3) 0.0954(11) Uani 1 1 d . . .
F6 F 0.4866(3) 0.07477(13) 0.1464(5) 0.1300(16) Uani 1 1 d . . .

loop_
_atom_site_aniso_label
_atom_site_aniso_U_11
_atom_site_aniso_U_22
_atom_site_aniso_U_33
_atom_site_aniso_U_23
_atom_site_aniso_U_13
_atom_site_aniso_U_12
Pd1 0.01859(11) 0.01545(11) 0.02190(11) -0.00029(8) 0.00097(8) 0.00026(8)
S1 0.0207(3) 0.0243(4) 0.0228(4) -0.0012(3) 0.0004(3) 0.0006(3)
P1 0.0206(3) 0.0163(3) 0.0256(4) 0.0003(3) 0.0040(3) 0.0016(3)
C1 0.0282(15) 0.0184(14) 0.0305(16) -0.0009(12) 0.0040(12) 0.0060(12)
C2 0.0248(15) 0.0290(16) 0.0284(16) -0.0061(13) 0.0044(12) 0.0076(12)
C3 0.0267(15) 0.0260(15) 0.0258(15) -0.0005(12) 0.0000(12) 0.0083(12)
C4 0.0292(16) 0.0288(16) 0.0214(15) 0.0005(12) -0.0007(12) 0.0061(13)
C5 0.0373(19) 0.042(2) 0.0362(19) -0.0035(16) -0.0116(15) 0.0073(16)
C6 0.0389(18) 0.0243(16) 0.0288(16) -0.0067(13) -0.0021(13) 0.0010(13)
C7 0.044(2) 0.047(2) 0.038(2) -0.0215(17) 0.0058(16) 0.0083(17)
C8 0.0202(14) 0.0169(13) 0.0298(15) -0.0031(11) 0.0028(11) 0.0028(11)
C9 0.0243(16) 0.0299(17) 0.044(2) -0.0052(14) 0.0095(14) -0.0037(13)
C10 0.0235(16) 0.0324(18) 0.063(2) -0.0174(17) 0.0015(16) -0.0052(14)
C11 0.0327(18) 0.0365(19) 0.045(2) -0.0140(16) -0.0084(15) 0.0084(15)
C12 0.0433(19) 0.0275(17) 0.0287(17) -0.0014(13) -0.0023(14) 0.0107(14)
C13 0.0323(16) 0.0177(14) 0.0333(17) 0.0001(12) 0.0029(13) 0.0005(12)
C14 0.0297(16) 0.0211(14) 0.0260(15) -0.0001(12) 0.0070(12) -0.0011(12)
C15 0.072(3) 0.036(2) 0.062(3) 0.0213(19) 0.037(2) 0.0208(19)
C16 0.085(3) 0.040(2) 0.061(3) 0.025(2) 0.035(2) 0.019(2)
C17 0.055(2) 0.040(2) 0.0355(19) -0.0018(16) 0.0207(17) -0.0103(17)
C18 0.0359(18) 0.0412(19) 0.0332(18) -0.0047(15) 0.0111(14) 0.0022(15)
C19 0.0341(17) 0.0296(17) 0.0316(17) 0.0040(13) 0.0109(13) 0.0047(13)
C20 0.0295(15) 0.0158(13) 0.0256(15) 0.0018(11) 0.0039(12) 0.0000(11)
C21 0.0258(15) 0.0185(14) 0.0287(15) 0.0051(12) -0.0001(12) 0.0066(11)
C22 0.0206(14) 0.0237(15) 0.0273(15) 0.0054(12) -0.0024(11) 0.0060(11)
C23 0.0228(14) 0.0238(15) 0.0309(16) 0.0101(12) -0.0004(12) 0.0036(12)
C24 0.0331(17) 0.0300(17) 0.0397(19) 0.0078(14) 0.0062(14) 0.0052(14)
C25 0.038(2) 0.045(2) 0.052(2) 0.0181(18) 0.0175(17) 0.0135(17)
C26 0.0264(18) 0.055(2) 0.068(3) 0.026(2) 0.0086(18) -0.0011(17)
C27 0.0316(19) 0.045(2) 0.060(3) 0.0136(19) -0.0067(17) -0.0126(16)
C28 0.0315(17) 0.0352(18) 0.0374(19) 0.0079(15) -0.0021(14) -0.0031(14)
C29 0.0302(15) 0.0183(14) 0.0235(14) 0.0030(11) 0.0032(12) -0.0026(12)
C30 0.0326(17) 0.0264(16) 0.0320(17) 0.0005(13) 0.0073(13) -0.0026(13)
C31 0.0319(18) 0.040(2) 0.042(2) 0.0042(16) 0.0032(15) -0.0107(15)
C32 0.050(2) 0.0307(18) 0.0372(19) -0.0007(15) -0.0016(16) -0.0161(16)
C33 0.057(2) 0.0225(16) 0.0283(17) -0.0009(13) 0.0053(15) -0.0036(15)
C34 0.0392(18) 0.0222(15) 0.0276(16) 0.0021(12) 0.0081(13) -0.0008(13)
Sb1 0.03529(13) 0.03710(14) 0.03313(13) 0.00881(9) 0.00768(9) -0.00133(9)
F1 0.0596(17) 0.0568(16) 0.135(3) 0.0249(17) 0.0440(17) 0.0203(13)
F2 0.097(3) 0.223(5) 0.080(2) 0.103(3) 0.0183(19) 0.018(3)
F3 0.0502(15) 0.097(2) 0.0766(19) -0.0048(16) 0.0202(14) 0.0199(14)
F4 0.147(3) 0.107(2) 0.0391(15) 0.0239(15) 0.0261(17) 0.046(2)
F5 0.080(2) 0.069(2) 0.134(3) -0.031(2) -0.005(2) -0.0172(16)
F6 0.086(2) 0.073(2) 0.230(5) -0.051(3) 0.008(3) -0.0313(19)

loop_
_geom_bond_atom_site_label_1
_geom_bond_atom_site_label_2
_geom_bond_distance
_geom_bond_site_symmetry_2
_geom_bond_publ_flag
Pd1 C22 2.179(3) . ?
Pd1 C21 2.184(3) . ?
Pd1 C20 2.259(3) . ?
Pd1 P1 2.2969(7) . ?
Pd1 S1 2.3619(7) . ?
S1 C6 1.826(3) . ?
S1 C4 1.833(3) . ?
P1 C1 1.799(3) . ?
P1 C14 1.818(3) . ?
P1 C8 1.819(3) . ?
C1 C2 1.513(4) . ?
C1 C3 1.513(4) . ?
C2 C3 1.497(4) . ?
C3 C4 1.517(4) . ?
C4 C5 1.539(4) . ?
C6 C7 1.502(5) . ?
C8 C9 1.390(4) . ?
C8 C13 1.397(4) . ?
C9 C10 1.390(5) . ?
C10 C11 1.375(5) . ?
C11 C12 1.377(5) . ?
C12 C13 1.384(4) . ?
C14 C15 1.377(5) . ?
C14 C19 1.381(4) . ?
C15 C16 1.391(5) . ?
C16 C17 1.377(5) . ?
C17 C18 1.364(5) . ?
C18 C19 1.388(4) . ?
C20 C21 1.394(4) . ?
C20 C29 1.468(4) . ?
C21 C22 1.422(4) . ?
C22 C23 1.478(4) . ?
C23 C28 1.389(5) . ?
C23 C24 1.391(5) . ?
C24 C25 1.386(5) . ?
C25 C26 1.372(6) . ?
C26 C27 1.387(6) . ?
C27 C28 1.391(5) . ?
C29 C34 1.399(4) . ?
C29 C30 1.399(4) . ?
C30 C31 1.388(5) . ?
C31 C32 1.375(5) . ?
C32 C33 1.382(5) . ?
C33 C34 1.383(5) . ?
Sb1 F6 1.835(3) . ?
Sb1 F2 1.838(3) . ?
Sb1 F5 1.857(3) . ?
Sb1 F1 1.858(2) . ?
Sb1 F4 1.859(3) . ?
Sb1 F3 1.864(2) . ?
